data_7705712
loop_
_publ_author_name
'Koehne, Ingo'
'Lik, Artur'
'Gerstel, Miriam'
'Bruhn, Clemens'
'Reithmaier, Johann Peter'
'Benyoucef, Mohamed'
'Pietschnig, Rudolf'

_publ_section_title
;
 Functionalised phosphonate ester supported lanthanide (Ln = La, Nd, Dy,
 Er) complexes.
;
_journal_issue 46
_journal_name_full 'Dalton transactions (Cambridge, England : 2003)'
_journal_page_first 16683
_journal_page_last 16692
_journal_paper_doi 10.1039/d0dt03047c
_journal_volume 49
_journal_year 2020
_chemical_formula_moiety 'C39 H63 Dy N3 O18 P3'
_chemical_formula_sum 'C39 H63 Dy N3 O18 P3'
_chemical_formula_weight 1117.33
_space_group_crystal_system monoclinic
_space_group_IT_number 14
_space_group_name_Hall '-P 2yn'
_space_group_name_H-M_alt 'P 1 21/n 1'
_atom_sites_solution_hydrogens geom
_audit_creation_date 2020-05-14
_audit_creation_method
;
Olex2 1.2
(compiled 2018.05.29 svn.r3508 for OlexSys, GUI svn.r5506)
;
_audit_update_record
;
2020-10-08 deposited with the CCDC.	2020-10-14 downloaded from the CCDC.
;
_cell_angle_alpha 90
_cell_angle_beta 97.899(3)
_cell_angle_gamma 90
_cell_formula_units_Z 4
_cell_length_a 15.0470(5)
_cell_length_b 21.2523(7)
_cell_length_c 16.3650(6)
_cell_measurement_reflns_used 44766
_cell_measurement_temperature 100(2)
_cell_measurement_theta_max 26.30
_cell_measurement_theta_min 1.26
_cell_volume 5183.6(3)
_computing_cell_refinement 'X-Area Recipe 1.33.0.0 (STOE, 2015)'
_computing_data_collection 'X-Area WinXpose 2.0.22.0 (STOE, 2016)'
_computing_data_reduction
;
X-Area Integrate 1.71.0.0 (STOE, 2016)
X-Area LANA 1.71.4.0 (STOE, 2017)
;
_computing_molecular_graphics 'Mercury (P. A. Wood et al., 2020)'
_computing_publication_material
;
STOE & Cie GmbH, X-Area, software package for collecting single-crystal or
multi-domain crystal data on STOE area-detector diffractometers, for image 
processing, for the correction and scaling of reflection intensities and 
for outlier rejection, version 1.77, Darmstadt 2016
;
_computing_structure_refinement 'ShelXL (Sheldrick, 2015)'
_computing_structure_solution 'ShelXT (Sheldrick, 2015)'
_diffrn_ambient_temperature 100(2)
_diffrn_detector 'image plate (34 cm diameter)'
_diffrn_detector_area_resol_mean 6.67
_diffrn_detector_type 'STOE Imaging Plate'
_diffrn_measured_fraction_theta_full 0.999
_diffrn_measured_fraction_theta_max 0.989
_diffrn_measurement_details
;
 201 frames, detector distance = 110 mm
;
_diffrn_measurement_device '2-circle diffractometer'
_diffrn_measurement_device_type 'STOE IPDS II'
_diffrn_measurement_method 'rotation method, \w scans'
_diffrn_radiation_collimation '1.2, 0.6 mm diameter, multiple pinhole'
_diffrn_radiation_monochromator 'plane graphite'
_diffrn_radiation_polarisn_norm 270
_diffrn_radiation_probe x-ray
_diffrn_radiation_type MoK\a
_diffrn_radiation_wavelength 0.71073
_diffrn_reflns_av_R_equivalents 0.0174
_diffrn_reflns_av_unetI/netI 0.0147
_diffrn_reflns_Laue_measured_fraction_full 0.999
_diffrn_reflns_Laue_measured_fraction_max 0.989
_diffrn_reflns_limit_h_max 18
_diffrn_reflns_limit_h_min -16
_diffrn_reflns_limit_k_max 25
_diffrn_reflns_limit_k_min -25
_diffrn_reflns_limit_l_max 18
_diffrn_reflns_limit_l_min -19
_diffrn_reflns_number 29769
_diffrn_reflns_point_group_measured_fraction_full 0.999
_diffrn_reflns_point_group_measured_fraction_max 0.989
_diffrn_reflns_theta_full 25.242
_diffrn_reflns_theta_max 25.719
_diffrn_reflns_theta_min 1.580
_diffrn_source 'Genix Mo HF'
_diffrn_source_current 1.000
_diffrn_source_power 0.050
_diffrn_source_voltage 50
_exptl_absorpt_coefficient_mu 1.602
_exptl_absorpt_correction_T_max 1.0000
_exptl_absorpt_correction_T_min 0.6776
_exptl_absorpt_correction_type multi-scan
_exptl_absorpt_process_details
;
STOE LANA, absorption correction by scaling of reflection intensities.
J. Koziskova, F. Hahn, J. Richter, J. Kozisek, "Comparison of different
absorption corrections on the model structure of tetrakis(\m~2~-acetato)-
diaqua-di-copper(II)", Acta Chimica Slovaca, vol. 9, no. 2, 2016, pp. 136 - 140.
;
_exptl_crystal_colour colorless
_exptl_crystal_density_diffrn 1.432
_exptl_crystal_description plate
_exptl_crystal_F_000 2292
_exptl_crystal_size_max 0.23
_exptl_crystal_size_mid 0.172
_exptl_crystal_size_min 0.061
_refine_diff_density_max 0.719
_refine_diff_density_min -0.624
_refine_diff_density_rms 0.059
_refine_ls_extinction_method none
_refine_ls_goodness_of_fit_ref 1.037
_refine_ls_hydrogen_treatment constr
_refine_ls_matrix_type full
_refine_ls_number_parameters 676
_refine_ls_number_reflns 9767
_refine_ls_number_restraints 42
_refine_ls_restrained_S_all 1.037
_refine_ls_R_factor_all 0.0358
_refine_ls_R_factor_gt 0.0286
_refine_ls_shift/su_max 0.005
_refine_ls_shift/su_mean 0.000
_refine_ls_structure_factor_coef Fsqd
_refine_ls_weighting_details 'w=1/[\s^2^(Fo^2^)+(0.0394P)^2^+3.5567P] where P=(Fo^2^+2Fc^2^)/3'
_refine_ls_weighting_scheme calc
_refine_ls_wR_factor_gt 0.0705
_refine_ls_wR_factor_ref 0.0751
_reflns_Friedel_coverage 0.000
_reflns_number_gt 8484
_reflns_number_total 9767
_reflns_threshold_expression 'I > 2\s(I)'
_cod_data_source_file d0dt03047c2.cif
_cod_data_source_block i2894
_cod_depositor_comments 'Adding full bibliography for 7705708--7705721.cif.'
_cod_database_code 7705712
_shelx_shelxl_version_number 2014/7
_shelx_space_group_comment
;
The symmetry employed for this shelxl refinement is uniquely defined
by the following loop, which should always be used as a source of
symmetry information in preference to the above space-group names.
They are only intended as comments.
;
_shelx_estimated_absorpt_t_max 0.909
_shelx_estimated_absorpt_t_min 0.710
_olex2_refinement_description
;
1. Fixed Uiso
 At 1.2 times of:
  All C(H) groups, All C(H,H) groups
 At 1.5 times of:
  All C(H,H,H) groups
2. Rigid body (RIGU) restrains
 O6A, C24A, C25A, C26A
 with sigma for 1-2 distances of 0.004 and sigma for 1-3 distances of 0.004
 C38A, C38, C39, C39A
 with sigma for 1-2 distances of 0.001 and sigma for 1-3 distances of 0.0001
 C37A, C37, O9
 with sigma for 1-2 distances of 0.001 and sigma for 1-3 distances of 0.0001
3. Same fragment restrains
{O6A, C24A, C25A, C26A} sigma for 1-2: 0.02, 1-3: 0.04
as
{O6, C24, C25, C26}
{O9, C37A, C38A, C39A} sigma for 1-2: 0.02, 1-3: 0.04
as
{O9, C37, C38, C39}
{O5, C21A, C22A, C23A} sigma for 1-2: 0.02, 1-3: 0.04
as
{O5, C21, C22, C23}
4. Others
 Sof(C21A)=Sof(H21A)=Sof(C22A)=Sof(H22D)=Sof(H22E)=Sof(H22F)=Sof(C23A)=
 Sof(H23D)=Sof(H23E)=Sof(H23F)=1-FVAR(1)
 Sof(C21)=Sof(H21)=Sof(C22)=Sof(H22A)=Sof(H22B)=Sof(H22C)=Sof(C23)=Sof(H23A)=
 Sof(H23B)=Sof(H23C)=FVAR(1)
 Sof(C37A)=Sof(H37A)=Sof(C38A)=Sof(H38D)=Sof(H38E)=Sof(H38F)=Sof(C39A)=
 Sof(H39D)=Sof(H39E)=Sof(H39F)=1-FVAR(2)
 Sof(C37)=Sof(H37)=Sof(C38)=Sof(H38A)=Sof(H38B)=Sof(H38C)=Sof(C39)=Sof(H39A)=
 Sof(H39B)=Sof(H39C)=FVAR(2)
 Sof(O6A)=Sof(C24A)=Sof(H24A)=Sof(C25A)=Sof(H25D)=Sof(H25E)=Sof(H25F)=
 Sof(C26A)=Sof(H26D)=Sof(H26E)=Sof(H26F)=1-FVAR(3)
 Sof(O6)=Sof(C24)=Sof(H24)=Sof(C25)=Sof(H25A)=Sof(H25B)=Sof(H25C)=Sof(C26)=
 Sof(H26A)=Sof(H26B)=Sof(H26C)=FVAR(3)
5.a Ternary CH refined with riding coordinates:
 C8(H8), C11(H11), C24(H24), C24A(H24A), C34(H34), C37(H37), C37A(H37A),
 C21(H21), C21A(H21A)
5.b Secondary CH2 refined with riding coordinates:
 C1(H1A,H1B), C14(H14A,H14B), C27(H27A,H27B)
5.c Aromatic/amide H refined with riding coordinates:
 C3(H3), C4(H4), C5(H5), C6(H6), C7(H7), C20(H20), C19(H19), C18(H18),
 C17(H17), C16(H16), C29(H29), C30(H30), C31(H31), C32(H32), C33(H33)
5.d Fitted hexagon refined as free rotating group:
 C15(C20,C19,C18,C17,C16)
5.e Idealised Me refined as rotating group:
 C9(H9A,H9B,H9C), C10(H10A,H10B,H10C), C12(H12A,H12B,H12C), C13(H13A,H13B,
 H13C), C25(H25A,H25B,H25C), C26(H26A,H26B,H26C), C25A(H25D,H25E,H25F),
 C26A(H26D,H26E,H26F), C35(H35A,H35B,H35C), C36(H36A,H36B,H36C), C38(H38A,H38B,
 H38C), C39(H39A,H39B,H39C), C38A(H38D,H38E,H38F), C39A(H39D,H39E,H39F),
 C22(H22A,H22B,H22C), C23(H23A,H23B,H23C), C22A(H22D,H22E,H22F), C23A(H23D,H23E,
 H23F)
;
_olex2_submission_special_instructions 'No special instructions were received'

loop_
_space_group_symop_operation_xyz
'x, y, z'
'-x+1/2, y+1/2, -z+1/2'
'-x, -y, -z'
'x-1/2, -y-1/2, z-1/2'

loop_
_atom_site_label
_atom_site_type_symbol
_atom_site_fract_x
_atom_site_fract_y
_atom_site_fract_z
_atom_site_U_iso_or_equiv
_atom_site_adp_type
_atom_site_occupancy
_atom_site_site_symmetry_order
_atom_site_calc_flag
_atom_site_refinement_flags_posn
_atom_site_refinement_flags_adp
_atom_site_refinement_flags_occupancy
_atom_site_disorder_assembly
_atom_site_disorder_group
C1 C 0.4765(2) 0.40875(15) 0.6572(2) 0.0599(8) Uani 1 1 d . . . . .
H1A H 0.4428 0.4376 0.6893 0.072 Uiso 1 1 calc R . . . .
H1B H 0.4895 0.4318 0.6076 0.072 Uiso 1 1 calc R . . . .
C2 C 0.4178(2) 0.35335(16) 0.6300(2) 0.0622(8) Uani 1 1 d . . . . .
C3 C 0.3696(2) 0.32250(19) 0.6829(3) 0.0793(10) Uani 1 1 d . . . . .
H3 H 0.3727 0.3365 0.7384 0.095 Uiso 1 1 calc R . . . .
C4 C 0.3167(3) 0.2714(2) 0.6566(4) 0.1132(19) Uani 1 1 d . . . . .
H4 H 0.2828 0.2510 0.6937 0.136 Uiso 1 1 calc R . . . .
C5 C 0.3129(4) 0.2501(2) 0.5782(5) 0.136(3) Uani 1 1 d . . . . .
H5 H 0.2779 0.2142 0.5608 0.163 Uiso 1 1 calc R . . . .
C6 C 0.3590(4) 0.2802(3) 0.5250(4) 0.120(2) Uani 1 1 d . . . . .
H6 H 0.3549 0.2658 0.4697 0.143 Uiso 1 1 calc R . . . .
C7 C 0.4123(3) 0.3317(2) 0.5497(3) 0.0835(11) Uani 1 1 d . . . . .
H7 H 0.4450 0.3522 0.5117 0.100 Uiso 1 1 calc R . . . .
C8 C 0.6143(2) 0.33933(18) 0.8683(2) 0.0694(9) Uani 1 1 d . . . . .
H8 H 0.6728 0.3315 0.8475 0.083 Uiso 1 1 calc R . . . .
C9 C 0.6292(4) 0.3816(2) 0.9399(3) 0.120(2) Uani 1 1 d . . . . .
H9A H 0.6695 0.4157 0.9286 0.179 Uiso 1 1 calc GR . . . .
H9B H 0.6562 0.3579 0.9884 0.179 Uiso 1 1 calc GR . . . .
H9C H 0.5717 0.3993 0.9503 0.179 Uiso 1 1 calc GR . . . .
C10 C 0.5749(3) 0.2781(2) 0.8887(3) 0.0922(13) Uani 1 1 d . . . . .
H10A H 0.5672 0.2511 0.8397 0.138 Uiso 1 1 calc GR . . . .
H10B H 0.5164 0.2854 0.9070 0.138 Uiso 1 1 calc GR . . . .
H10C H 0.6150 0.2574 0.9329 0.138 Uiso 1 1 calc GR . . . .
C11 C 0.6653(3) 0.32131(18) 0.6165(2) 0.0743(10) Uani 1 1 d . . . . .
H11 H 0.6409 0.3529 0.5739 0.089 Uiso 1 1 calc R . . . .
C12 C 0.6452(4) 0.2567(2) 0.5825(4) 0.1190(18) Uani 1 1 d . . . . .
H12A H 0.5800 0.2508 0.5714 0.179 Uiso 1 1 calc GR . . . .
H12B H 0.6711 0.2253 0.6228 0.179 Uiso 1 1 calc GR . . . .
H12C H 0.6712 0.2517 0.5312 0.179 Uiso 1 1 calc GR . . . .
C13 C 0.7614(3) 0.3332(2) 0.6398(3) 0.1001(14) Uani 1 1 d . . . . .
H13A H 0.7918 0.3311 0.5906 0.150 Uiso 1 1 calc GR . . . .
H13B H 0.7868 0.3015 0.6797 0.150 Uiso 1 1 calc GR . . . .
H13C H 0.7700 0.3751 0.6646 0.150 Uiso 1 1 calc GR . . . .
C14 C 0.4297(2) 0.61870(16) 0.6516(2) 0.0616(8) Uani 1 1 d . . . . .
H14A H 0.4793 0.6454 0.6376 0.074 Uiso 1 1 calc R . . . .
H14B H 0.4242 0.5824 0.6134 0.074 Uiso 1 1 calc R . . . .
C15 C 0.34491(14) 0.65583(13) 0.63673(18) 0.0684(9) Uani 1 1 d . . . . .
C20 C 0.3474(2) 0.72105(13) 0.6429(3) 0.135(2) Uani 1 1 d G . . . .
H20 H 0.4033 0.7421 0.6564 0.162 Uiso 1 1 calc R . . . .
C19 C 0.2683(3) 0.75553(15) 0.6295(3) 0.183(4) Uani 1 1 d G . . . .
H19 H 0.2700 0.8001 0.6338 0.219 Uiso 1 1 calc R . . . .
C18 C 0.1866(2) 0.7248(2) 0.6099(2) 0.148(3) Uani 1 1 d G . . . .
H18 H 0.1325 0.7483 0.6008 0.178 Uiso 1 1 calc R . . . .
C17 C 0.18407(14) 0.6596(2) 0.6037(2) 0.144(3) Uani 1 1 d G . . . .
H17 H 0.1282 0.6385 0.5903 0.173 Uiso 1 1 calc R . . . .
C16 C 0.2632(2) 0.62508(15) 0.6171(2) 0.1085(16) Uani 1 1 d G . . . .
H16 H 0.2615 0.5805 0.6129 0.130 Uiso 1 1 calc R . . . .
O6 O 0.4466(12) 0.6450(8) 0.8125(13) 0.065(3) Uani 0.60(3) 1 d D . P A 1
C24 C 0.5136(10) 0.6943(6) 0.8349(9) 0.079(3) Uani 0.60(3) 1 d D . P A 1
H24 H 0.5538 0.6976 0.7912 0.095 Uiso 0.60(3) 1 calc R . P A 1
C25 C 0.5678(8) 0.6777(11) 0.9149(9) 0.120(6) Uani 0.60(3) 1 d D . P A 1
H25A H 0.5993 0.6379 0.9090 0.180 Uiso 0.60(3) 1 calc GR . P A 1
H25B H 0.5282 0.6732 0.9573 0.180 Uiso 0.60(3) 1 calc GR . P A 1
H25C H 0.6118 0.7110 0.9310 0.180 Uiso 0.60(3) 1 calc GR . P A 1
C26 C 0.4649(16) 0.7548(5) 0.8405(13) 0.155(7) Uani 0.60(3) 1 d D . P A 1
H26A H 0.5078 0.7897 0.8448 0.233 Uiso 0.60(3) 1 calc GR . P A 1
H26B H 0.4340 0.7542 0.8895 0.233 Uiso 0.60(3) 1 calc GR . P A 1
H26C H 0.4208 0.7602 0.7911 0.233 Uiso 0.60(3) 1 calc GR . P A 1
O6A O 0.4584(17) 0.6423(12) 0.824(2) 0.068(5) Uani 0.40(3) 1 d D U P A 2
C24A C 0.5399(12) 0.6754(9) 0.8604(12) 0.069(4) Uani 0.40(3) 1 d D U P A 2
H24A H 0.5857 0.6763 0.8216 0.083 Uiso 0.40(3) 1 calc R . P A 2
C25A C 0.5738(11) 0.6402(11) 0.9372(11) 0.089(4) Uani 0.40(3) 1 d D U P A 2
H25D H 0.5823 0.5959 0.9237 0.133 Uiso 0.40(3) 1 calc GR . P A 2
H25E H 0.5302 0.6434 0.9763 0.133 Uiso 0.40(3) 1 calc GR . P A 2
H25F H 0.6312 0.6582 0.9619 0.133 Uiso 0.40(3) 1 calc GR . P A 2
C26A C 0.5107(16) 0.7402(8) 0.8789(14) 0.108(6) Uani 0.40(3) 1 d D U P A 2
H26D H 0.4925 0.7628 0.8271 0.163 Uiso 0.40(3) 1 calc GR . P A 2
H26E H 0.5604 0.7625 0.9114 0.163 Uiso 0.40(3) 1 calc GR . P A 2
H26F H 0.4598 0.7378 0.9103 0.163 Uiso 0.40(3) 1 calc GR . P A 2
C27 C 0.9352(2) 0.48991(17) 0.6285(2) 0.0605(8) Uani 1 1 d . . . . .
H27A H 0.8820 0.4685 0.5985 0.073 Uiso 1 1 calc R . . . .
H27B H 0.9336 0.5342 0.6095 0.073 Uiso 1 1 calc R . . . .
C28 C 1.0180(2) 0.45941(15) 0.6038(2) 0.0558(7) Uani 1 1 d . . . . .
C29 C 1.0099(3) 0.40714(19) 0.5557(3) 0.0856(11) Uani 1 1 d . . . . .
H29 H 0.9524 0.3891 0.5396 0.103 Uiso 1 1 calc R . . . .
C30 C 1.0859(4) 0.3796(2) 0.5298(3) 0.1056(16) Uani 1 1 d . . . . .
H30 H 1.0797 0.3435 0.4953 0.127 Uiso 1 1 calc R . . . .
C31 C 1.1690(3) 0.4046(3) 0.5541(3) 0.0952(14) Uani 1 1 d . . . . .
H31 H 1.2211 0.3855 0.5382 0.114 Uiso 1 1 calc R . . . .
C32 C 1.1756(3) 0.4555(3) 0.5999(4) 0.1096(17) Uani 1 1 d . . . . .
H32 H 1.2331 0.4733 0.6164 0.132 Uiso 1 1 calc R . . . .
C33 C 1.1014(3) 0.4840(2) 0.6248(3) 0.0918(13) Uani 1 1 d . . . . .
H33 H 1.1088 0.5213 0.6571 0.110 Uiso 1 1 calc R . . . .
C34 C 0.9812(2) 0.59508(18) 0.8152(3) 0.0773(10) Uani 1 1 d . . . . .
H34 H 0.9150 0.6018 0.8113 0.093 Uiso 1 1 calc R . . . .
C35 C 1.0198(4) 0.6426(2) 0.7629(4) 0.1158(17) Uani 1 1 d . . . . .
H35A H 0.9954 0.6359 0.7049 0.174 Uiso 1 1 calc GR . . . .
H35B H 1.0852 0.6382 0.7697 0.174 Uiso 1 1 calc GR . . . .
H35C H 1.0041 0.6850 0.7797 0.174 Uiso 1 1 calc GR . . . .
C36 C 1.0211(4) 0.5970(3) 0.9014(3) 0.1248(19) Uani 1 1 d . . . . .
H36A H 1.0840 0.5839 0.9061 0.187 Uiso 1 1 calc GR . . . .
H36B H 0.9884 0.5684 0.9336 0.187 Uiso 1 1 calc GR . . . .
H36C H 1.0177 0.6400 0.9225 0.187 Uiso 1 1 calc GR . . . .
O9 O 0.95308(14) 0.42185(10) 0.76364(13) 0.0601(5) Uani 1 1 d D U . . .
C37 C 0.9677(9) 0.4033(7) 0.8502(6) 0.087(6) Uani 0.63(3) 1 d D U P B 1
H37 H 0.9502 0.4380 0.8861 0.105 Uiso 0.63(3) 1 calc R . P B 1
C38 C 0.9114(15) 0.3466(10) 0.8571(8) 0.135(7) Uani 0.63(3) 1 d D U P B 1
H38A H 0.8480 0.3587 0.8499 0.202 Uiso 0.63(3) 1 calc GR . P B 1
H38B H 0.9275 0.3274 0.9116 0.202 Uiso 0.63(3) 1 calc GR . P B 1
H38C H 0.9216 0.3162 0.8143 0.202 Uiso 0.63(3) 1 calc GR . P B 1
C39 C 1.0642(8) 0.3892(6) 0.8698(8) 0.113(5) Uani 0.63(3) 1 d D U P B 1
H39A H 1.0816 0.3591 0.8294 0.170 Uiso 0.63(3) 1 calc GR . P B 1
H39B H 1.0763 0.3709 0.9252 0.170 Uiso 0.63(3) 1 calc GR . P B 1
H39C H 1.0988 0.4281 0.8677 0.170 Uiso 0.63(3) 1 calc GR . P B 1
C37A C 0.9595(12) 0.4058(13) 0.8514(9) 0.068(8) Uani 0.37(3) 1 d D U P B 2
H37A H 0.9711 0.4454 0.8842 0.082 Uiso 0.37(3) 1 calc R . P B 2
C38A C 0.8734(13) 0.3787(13) 0.8694(14) 0.105(7) Uani 0.37(3) 1 d D U P B 2
H38D H 0.8260 0.4106 0.8596 0.157 Uiso 0.37(3) 1 calc GR . P B 2
H38E H 0.8797 0.3652 0.9272 0.157 Uiso 0.37(3) 1 calc GR . P B 2
H38F H 0.8575 0.3424 0.8334 0.157 Uiso 0.37(3) 1 calc GR . P B 2
C39A C 1.035(2) 0.363(2) 0.8749(18) 0.22(2) Uani 0.37(3) 1 d D U P B 2
H39D H 1.0127 0.3192 0.8732 0.333 Uiso 0.37(3) 1 calc GR . P B 2
H39E H 1.0634 0.3726 0.9309 0.333 Uiso 0.37(3) 1 calc GR . P B 2
H39F H 1.0788 0.3673 0.8363 0.333 Uiso 0.37(3) 1 calc GR . P B 2
Dy1 Dy 0.68995(2) 0.54404(2) 0.72778(2) 0.04527(5) Uani 1 1 d . . . . .
N1 N 0.7246(2) 0.67117(13) 0.67906(17) 0.0628(7) Uani 1 1 d . . . . .
N2 N 0.7492(2) 0.56466(18) 0.89998(19) 0.0800(9) Uani 1 1 d . . . . .
N3 N 0.64815(16) 0.51588(12) 0.55489(15) 0.0523(6) Uani 1 1 d . . . . .
O1 O 0.64467(14) 0.44131(10) 0.72476(14) 0.0583(5) Uani 1 1 d . . . . .
O2 O 0.55197(14) 0.36861(12) 0.80277(14) 0.0664(6) Uani 1 1 d . . . . .
O3 O 0.61709(15) 0.32702(10) 0.68656(14) 0.0620(5) Uani 1 1 d . . . . .
O4 O 0.54844(13) 0.55936(10) 0.76524(13) 0.0565(5) Uani 1 1 d . . . . .
O7 O 0.83379(13) 0.50703(10) 0.75178(13) 0.0568(5) Uani 1 1 d . . . . .
O8 O 0.99845(14) 0.53268(10) 0.78261(16) 0.0653(6) Uani 1 1 d . . . . .
O10 O 0.7417(2) 0.72583(13) 0.6673(2) 0.0950(9) Uani 1 1 d . . . . .
O11 O 0.64954(15) 0.65479(10) 0.69715(16) 0.0673(6) Uani 1 1 d . . . . .
O12 O 0.77970(15) 0.62727(12) 0.67432(16) 0.0718(6) Uani 1 1 d . . . . .
O13 O 0.7810(3) 0.5722(2) 0.97147(18) 0.1366(15) Uani 1 1 d . . . . .
O14 O 0.75248(17) 0.60693(12) 0.84653(14) 0.0708(6) Uani 1 1 d . . . . .
O15 O 0.71179(17) 0.51409(13) 0.87449(15) 0.0737(6) Uani 1 1 d . . . . .
O16 O 0.62817(16) 0.50142(13) 0.48299(14) 0.0761(7) Uani 1 1 d . . . . .
O17 O 0.59337(14) 0.54321(10) 0.59500(13) 0.0576(5) Uani 1 1 d . . . . .
O18 O 0.72395(13) 0.50417(12) 0.59397(13) 0.0655(6) Uani 1 1 d . . . . .
P1 P 0.58017(5) 0.38898(4) 0.71837(5) 0.04965(17) Uani 1 1 d . . . . .
P2 P 0.45936(5) 0.58999(4) 0.75382(5) 0.05250(18) Uani 1 1 d . . . . .
P3 P 0.92479(5) 0.48950(4) 0.73538(5) 0.05076(17) Uani 1 1 d . . . . .
O5 O 0.38065(14) 0.54529(10) 0.76672(14) 0.0587(5) Uani 1 1 d D . . . .
C21 C 0.3529(14) 0.5264(8) 0.8462(7) 0.075(8) Uani 0.570(11) 1 d D . P C 1
H21 H 0.4001 0.5402 0.8918 0.090 Uiso 0.570(11) 1 calc R . P C 1
C22 C 0.3472(8) 0.4551(4) 0.8469(7) 0.111(4) Uani 0.570(11) 1 d D . P C 1
H22A H 0.3069 0.4408 0.7983 0.167 Uiso 0.570(11) 1 calc GR . P C 1
H22B H 0.3239 0.4413 0.8970 0.167 Uiso 0.570(11) 1 calc GR . P C 1
H22C H 0.4070 0.4373 0.8459 0.167 Uiso 0.570(11) 1 calc GR . P C 1
C23 C 0.2691(5) 0.5575(5) 0.8562(6) 0.090(3) Uani 0.570(11) 1 d D . P C 1
H23A H 0.2768 0.6031 0.8527 0.135 Uiso 0.570(11) 1 calc GR . P C 1
H23B H 0.2521 0.5466 0.9101 0.135 Uiso 0.570(11) 1 calc GR . P C 1
H23C H 0.2221 0.5436 0.8125 0.135 Uiso 0.570(11) 1 calc GR . P C 1
C21A C 0.3575(12) 0.5298(8) 0.8479(8) 0.059(9) Uani 0.430(11) 1 d D . P C 2
H21A H 0.3545 0.5698 0.8796 0.071 Uiso 0.430(11) 1 calc R . P C 2
C22A C 0.2634(9) 0.5031(13) 0.8294(10) 0.158(11) Uani 0.430(11) 1 d D . P C 2
H22D H 0.2205 0.5375 0.8160 0.238 Uiso 0.430(11) 1 calc GR . P C 2
H22E H 0.2486 0.4803 0.8778 0.238 Uiso 0.430(11) 1 calc GR . P C 2
H22F H 0.2603 0.4742 0.7824 0.238 Uiso 0.430(11) 1 calc GR . P C 2
C23A C 0.4217(8) 0.4897(6) 0.8936(7) 0.099(4) Uani 0.430(11) 1 d D . P C 2
H23D H 0.4241 0.4496 0.8644 0.148 Uiso 0.430(11) 1 calc GR . P C 2
H23E H 0.4044 0.4820 0.9483 0.148 Uiso 0.430(11) 1 calc GR . P C 2
H23F H 0.4809 0.5097 0.8996 0.148 Uiso 0.430(11) 1 calc GR . P C 2

loop_
_atom_site_aniso_label
_atom_site_aniso_U_11
_atom_site_aniso_U_22
_atom_site_aniso_U_33
_atom_site_aniso_U_23
_atom_site_aniso_U_13
_atom_site_aniso_U_12
C1 0.0569(17) 0.0546(18) 0.0660(19) 0.0028(15) 0.0004(15) 0.0035(14)
C2 0.0556(18) 0.0586(19) 0.068(2) -0.0008(15) -0.0080(15) 0.0088(14)
C3 0.068(2) 0.078(2) 0.087(3) 0.002(2) -0.008(2) -0.0085(19)
C4 0.082(3) 0.089(3) 0.157(5) 0.027(3) -0.029(3) -0.024(2)
C5 0.127(5) 0.065(3) 0.186(7) -0.012(4) -0.086(5) 0.005(3)
C6 0.145(5) 0.082(3) 0.111(4) -0.036(3) -0.055(4) 0.036(3)
C7 0.085(3) 0.084(3) 0.075(2) -0.011(2) -0.013(2) 0.023(2)
C8 0.068(2) 0.082(2) 0.0599(19) 0.0116(17) 0.0129(16) -0.0101(17)
C9 0.181(6) 0.091(3) 0.078(3) 0.010(2) -0.015(3) -0.040(3)
C10 0.115(3) 0.079(3) 0.088(3) 0.009(2) 0.033(3) -0.011(2)
C11 0.088(3) 0.069(2) 0.070(2) -0.0028(18) 0.0243(19) 0.0117(19)
C12 0.134(4) 0.089(3) 0.136(4) -0.048(3) 0.025(4) 0.014(3)
C13 0.072(3) 0.106(3) 0.127(4) -0.016(3) 0.031(3) 0.007(2)
C14 0.0558(17) 0.072(2) 0.0608(18) -0.0021(16) 0.0200(15) 0.0044(15)
C15 0.0599(19) 0.085(2) 0.063(2) 0.0011(17) 0.0193(16) 0.0099(17)
C20 0.087(3) 0.084(3) 0.234(7) 0.008(4) 0.021(4) 0.025(3)
C19 0.128(5) 0.131(5) 0.286(11) -0.002(6) 0.014(6) 0.066(5)
C18 0.096(4) 0.250(9) 0.102(4) 0.013(5) 0.025(3) 0.082(5)
C17 0.065(3) 0.266(9) 0.100(4) 0.032(5) 0.007(3) 0.022(4)
C16 0.067(3) 0.157(5) 0.097(3) 0.009(3) -0.004(2) -0.003(3)
O6 0.060(5) 0.074(5) 0.062(5) -0.021(3) 0.016(3) -0.009(4)
C24 0.086(7) 0.078(6) 0.079(6) -0.024(5) 0.035(5) -0.014(5)
C25 0.093(7) 0.165(17) 0.104(9) -0.058(10) 0.020(6) -0.052(9)
C26 0.203(18) 0.083(7) 0.177(15) -0.058(8) 0.015(12) -0.003(8)
O6A 0.057(6) 0.076(8) 0.075(11) -0.033(7) 0.028(6) -0.003(5)
C24A 0.065(7) 0.076(8) 0.071(8) -0.040(6) 0.025(5) -0.023(5)
C25A 0.088(7) 0.103(9) 0.079(7) -0.030(7) 0.025(5) -0.004(7)
C26A 0.132(13) 0.086(8) 0.112(12) -0.041(7) 0.033(9) -0.012(7)
C27 0.0513(16) 0.073(2) 0.0568(18) 0.0088(15) 0.0070(14) 0.0037(15)
C28 0.0548(17) 0.0592(18) 0.0552(17) 0.0104(14) 0.0137(14) 0.0036(13)
C29 0.096(3) 0.074(2) 0.092(3) -0.010(2) 0.032(2) -0.016(2)
C30 0.154(5) 0.063(3) 0.115(4) -0.001(2) 0.069(4) 0.013(3)
C31 0.092(3) 0.100(3) 0.104(3) 0.030(3) 0.050(3) 0.035(3)
C32 0.059(2) 0.142(5) 0.133(4) -0.025(4) 0.031(3) 0.006(2)
C33 0.056(2) 0.107(3) 0.116(3) -0.033(3) 0.025(2) -0.009(2)
C34 0.0574(19) 0.070(2) 0.105(3) -0.019(2) 0.0138(19) -0.0057(17)
C35 0.133(4) 0.076(3) 0.136(4) 0.007(3) 0.011(4) -0.022(3)
C36 0.167(6) 0.112(4) 0.093(3) -0.026(3) 0.009(3) -0.012(4)
O9 0.0616(12) 0.0579(13) 0.0597(11) 0.0068(9) 0.0052(9) 0.0053(10)
C37 0.121(13) 0.074(11) 0.062(2) 0.012(3) -0.006(3) -0.026(8)
C38 0.179(16) 0.124(11) 0.094(7) 0.041(8) -0.009(8) -0.074(11)
C39 0.107(7) 0.119(7) 0.096(8) 0.017(6) -0.050(7) 0.006(6)
C37A 0.060(11) 0.082(19) 0.062(3) 0.014(5) 0.006(4) 0.014(11)
C38A 0.106(12) 0.101(14) 0.104(12) 0.042(11) 0.006(9) -0.014(9)
C39A 0.21(3) 0.33(5) 0.14(2) 0.12(3) 0.08(2) 0.19(3)
Dy1 0.04022(8) 0.04957(9) 0.04718(8) -0.00197(6) 0.01016(5) -0.00276(5)
N1 0.0708(18) 0.0551(16) 0.0632(16) 0.0018(13) 0.0116(13) -0.0125(14)
N2 0.083(2) 0.102(2) 0.0559(18) -0.0074(17) 0.0100(15) -0.0271(19)
N3 0.0483(13) 0.0595(15) 0.0494(14) -0.0031(11) 0.0074(11) -0.0005(11)
O1 0.0558(12) 0.0485(11) 0.0708(14) -0.0021(10) 0.0096(10) -0.0012(9)
O2 0.0560(12) 0.0845(16) 0.0600(13) 0.0102(12) 0.0131(10) 0.0015(11)
O3 0.0609(13) 0.0552(12) 0.0725(14) -0.0049(10) 0.0181(11) 0.0012(10)
O4 0.0473(11) 0.0674(13) 0.0573(12) -0.0055(10) 0.0157(9) -0.0022(9)
O7 0.0416(10) 0.0695(14) 0.0587(12) -0.0001(10) 0.0055(9) 0.0023(9)
O8 0.0474(11) 0.0621(14) 0.0853(16) -0.0112(11) 0.0054(11) -0.0025(9)
O10 0.107(2) 0.0625(16) 0.116(2) 0.0105(15) 0.0181(18) -0.0274(15)
O11 0.0593(13) 0.0562(13) 0.0900(17) -0.0020(12) 0.0228(12) -0.0034(10)
O12 0.0613(13) 0.0741(16) 0.0847(17) 0.0112(13) 0.0262(12) -0.0033(12)
O13 0.163(4) 0.185(4) 0.0542(17) -0.008(2) -0.0127(19) -0.063(3)
O14 0.0811(16) 0.0750(15) 0.0577(13) -0.0119(12) 0.0147(12) -0.0205(12)
O15 0.0777(16) 0.0836(17) 0.0593(14) 0.0100(12) 0.0082(12) -0.0178(13)
O16 0.0699(15) 0.104(2) 0.0521(13) -0.0199(13) 0.0006(11) 0.0113(13)
O17 0.0481(11) 0.0689(14) 0.0563(12) -0.0075(10) 0.0089(9) 0.0124(9)
O18 0.0444(11) 0.0998(18) 0.0522(12) -0.0077(11) 0.0065(9) 0.0109(11)
P1 0.0474(4) 0.0480(4) 0.0541(4) -0.0013(3) 0.0091(3) 0.0020(3)
P2 0.0473(4) 0.0585(4) 0.0550(4) -0.0109(3) 0.0189(3) -0.0023(3)
P3 0.0413(4) 0.0555(4) 0.0550(4) 0.0022(3) 0.0049(3) 0.0013(3)
O5 0.0506(12) 0.0720(14) 0.0567(12) -0.0077(10) 0.0182(10) -0.0080(9)
C21 0.074(12) 0.105(14) 0.052(11) 0.001(8) 0.027(8) -0.024(8)
C22 0.146(11) 0.090(6) 0.114(8) 0.017(5) 0.072(8) 0.000(6)
C23 0.059(4) 0.121(7) 0.098(6) -0.020(5) 0.037(4) 0.001(4)
C21A 0.041(10) 0.070(13) 0.072(17) -0.008(10) 0.025(9) 0.009(8)
C22A 0.086(9) 0.27(3) 0.123(12) 0.059(15) 0.038(8) -0.057(14)
C23A 0.098(8) 0.113(10) 0.088(7) 0.021(7) 0.023(6) 0.019(7)

loop_
_atom_type_symbol
_atom_type_description
_atom_type_scat_dispersion_real
_atom_type_scat_dispersion_imag
_atom_type_scat_source
C C 0.0033 0.0016 'International Tables Vol C Tables 4.2.6.8 and 6.1.1.4'
H H 0.0000 0.0000 'International Tables Vol C Tables 4.2.6.8 and 6.1.1.4'
Dy Dy -0.1892 4.4098 'International Tables Vol C Tables 4.2.6.8 and 6.1.1.4'
N N 0.0061 0.0033 'International Tables Vol C Tables 4.2.6.8 and 6.1.1.4'
O O 0.0106 0.0060 'International Tables Vol C Tables 4.2.6.8 and 6.1.1.4'
P P 0.1023 0.0942 'International Tables Vol C Tables 4.2.6.8 and 6.1.1.4'

loop_
_geom_angle_atom_site_label_1
_geom_angle_atom_site_label_2
_geom_angle_atom_site_label_3
_geom_angle
_geom_angle_site_symmetry_1
_geom_angle_site_symmetry_3
_geom_angle_publ_flag
H1A C1 H1B 107.6 . . ?
C2 C1 H1A 108.6 . . ?
C2 C1 H1B 108.6 . . ?
C2 C1 P1 114.5(2) . . ?
P1 C1 H1A 108.6 . . ?
P1 C1 H1B 108.6 . . ?
C3 C2 C1 121.8(3) . . ?
C3 C2 C7 118.3(4) . . ?
C7 C2 C1 119.8(4) . . ?
C2 C3 H3 119.6 . . ?
C2 C3 C4 120.8(5) . . ?
C4 C3 H3 119.6 . . ?
C3 C4 H4 119.8 . . ?
C5 C4 C3 120.4(6) . . ?
C5 C4 H4 119.8 . . ?
C4 C5 H5 120.1 . . ?
C6 C5 C4 119.7(5) . . ?
C6 C5 H5 120.1 . . ?
C5 C6 H6 119.4 . . ?
C5 C6 C7 121.1(5) . . ?
C7 C6 H6 119.4 . . ?
C2 C7 C6 119.7(5) . . ?
C2 C7 H7 120.1 . . ?
C6 C7 H7 120.1 . . ?
C9 C8 H8 109.1 . . ?
C9 C8 C10 112.2(3) . . ?
C10 C8 H8 109.1 . . ?
O2 C8 H8 109.1 . . ?
O2 C8 C9 109.7(3) . . ?
O2 C8 C10 107.5(3) . . ?
C8 C9 H9A 109.5 . . ?
C8 C9 H9B 109.5 . . ?
C8 C9 H9C 109.5 . . ?
H9A C9 H9B 109.5 . . ?
H9A C9 H9C 109.5 . . ?
H9B C9 H9C 109.5 . . ?
C8 C10 H10A 109.5 . . ?
C8 C10 H10B 109.5 . . ?
C8 C10 H10C 109.5 . . ?
H10A C10 H10B 109.5 . . ?
H10A C10 H10C 109.5 . . ?
H10B C10 H10C 109.5 . . ?
C12 C11 H11 108.7 . . ?
C13 C11 H11 108.7 . . ?
C13 C11 C12 113.4(4) . . ?
O3 C11 H11 108.7 . . ?
O3 C11 C12 105.9(4) . . ?
O3 C11 C13 111.4(3) . . ?
C11 C12 H12A 109.5 . . ?
C11 C12 H12B 109.5 . . ?
C11 C12 H12C 109.5 . . ?
H12A C12 H12B 109.5 . . ?
H12A C12 H12C 109.5 . . ?
H12B C12 H12C 109.5 . . ?
C11 C13 H13A 109.5 . . ?
C11 C13 H13B 109.5 . . ?
C11 C13 H13C 109.5 . . ?
H13A C13 H13B 109.5 . . ?
H13A C13 H13C 109.5 . . ?
H13B C13 H13C 109.5 . . ?
H14A C14 H14B 107.4 . . ?
C15 C14 H14A 108.3 . . ?
C15 C14 H14B 108.3 . . ?
C15 C14 P2 115.7(2) . . ?
P2 C14 H14A 108.3 . . ?
P2 C14 H14B 108.3 . . ?
C20 C15 C14 120.1(2) . . ?
C20 C15 C16 120.0 . . ?
C16 C15 C14 119.9(2) . . ?
C15 C20 H20 120.0 . . ?
C19 C20 C15 120.0 . . ?
C19 C20 H20 120.0 . . ?
C20 C19 H19 120.0 . . ?
C20 C19 C18 120.0 . . ?
C18 C19 H19 120.0 . . ?
C19 C18 H18 120.0 . . ?
C17 C18 C19 120.0 . . ?
C17 C18 H18 120.0 . . ?
C18 C17 H17 120.0 . . ?
C18 C17 C16 120.0 . . ?
C16 C17 H17 120.0 . . ?
C15 C16 H16 120.0 . . ?
C17 C16 C15 120.0 . . ?
C17 C16 H16 120.0 . . ?
C24 O6 P2 123.9(15) . . ?
O6 C24 H24 109.5 . . ?
O6 C24 C25 109.0(10) . . ?
O6 C24 C26 107.8(10) . . ?
C25 C24 H24 109.5 . . ?
C25 C24 C26 111.4(9) . . ?
C26 C24 H24 109.5 . . ?
C24 C25 H25A 109.5 . . ?
C24 C25 H25B 109.5 . . ?
C24 C25 H25C 109.5 . . ?
H25A C25 H25B 109.5 . . ?
H25A C25 H25C 109.5 . . ?
H25B C25 H25C 109.5 . . ?
C24 C26 H26A 109.5 . . ?
C24 C26 H26B 109.5 . . ?
C24 C26 H26C 109.5 . . ?
H26A C26 H26B 109.5 . . ?
H26A C26 H26C 109.5 . . ?
H26B C26 H26C 109.5 . . ?
C24A O6A P2 123(2) . . ?
O6A C24A H24A 111.0 . . ?
O6A C24A C25A 106.0(15) . . ?
O6A C24A C26A 105.8(15) . . ?
C25A C24A H24A 111.0 . . ?
C26A C24A H24A 111.0 . . ?
C26A C24A C25A 111.7(12) . . ?
C24A C25A H25D 109.5 . . ?
C24A C25A H25E 109.5 . . ?
C24A C25A H25F 109.5 . . ?
H25D C25A H25E 109.5 . . ?
H25D C25A H25F 109.5 . . ?
H25E C25A H25F 109.5 . . ?
C24A C26A H26D 109.5 . . ?
C24A C26A H26E 109.5 . . ?
C24A C26A H26F 109.5 . . ?
H26D C26A H26E 109.5 . . ?
H26D C26A H26F 109.5 . . ?
H26E C26A H26F 109.5 . . ?
H27A C27 H27B 107.3 . . ?
C28 C27 H27A 108.1 . . ?
C28 C27 H27B 108.1 . . ?
C28 C27 P3 116.7(2) . . ?
P3 C27 H27A 108.1 . . ?
P3 C27 H27B 108.1 . . ?
C29 C28 C27 119.7(3) . . ?
C29 C28 C33 117.9(4) . . ?
C33 C28 C27 122.3(3) . . ?
C28 C29 H29 119.8 . . ?
C28 C29 C30 120.4(4) . . ?
C30 C29 H29 119.8 . . ?
C29 C30 H30 120.0 . . ?
C31 C30 C29 120.1(4) . . ?
C31 C30 H30 120.0 . . ?
C30 C31 H31 120.6 . . ?
C32 C31 C30 118.8(4) . . ?
C32 C31 H31 120.6 . . ?
C31 C32 H32 119.0 . . ?
C31 C32 C33 122.1(5) . . ?
C33 C32 H32 119.0 . . ?
C28 C33 C32 120.8(4) . . ?
C28 C33 H33 119.6 . . ?
C32 C33 H33 119.6 . . ?
C35 C34 H34 109.3 . . ?
C36 C34 H34 109.3 . . ?
C36 C34 C35 113.3(4) . . ?
C36 C34 O8 107.9(4) . . ?
O8 C34 H34 109.3 . . ?
O8 C34 C35 107.6(4) . . ?
C34 C35 H35A 109.5 . . ?
C34 C35 H35B 109.5 . . ?
C34 C35 H35C 109.5 . . ?
H35A C35 H35B 109.5 . . ?
H35A C35 H35C 109.5 . . ?
H35B C35 H35C 109.5 . . ?
C34 C36 H36A 109.5 . . ?
C34 C36 H36B 109.5 . . ?
C34 C36 H36C 109.5 . . ?
H36A C36 H36B 109.5 . . ?
H36A C36 H36C 109.5 . . ?
H36B C36 H36C 109.5 . . ?
C37 O9 P3 122.6(7) . . ?
C37A O9 P3 119.0(11) . . ?
O9 C37 H37 110.7 . . ?
O9 C37 C38 106.3(9) . . ?
O9 C37 C39 106.2(8) . . ?
C38 C37 H37 110.7 . . ?
C39 C37 H37 110.7 . . ?
C39 C37 C38 111.9(11) . . ?
C37 C38 H38A 109.5 . . ?
C37 C38 H38B 109.5 . . ?
C37 C38 H38C 109.5 . . ?
H38A C38 H38B 109.5 . . ?
H38A C38 H38C 109.5 . . ?
H38B C38 H38C 109.5 . . ?
C37 C39 H39A 109.5 . . ?
C37 C39 H39B 109.5 . . ?
C37 C39 H39C 109.5 . . ?
H39A C39 H39B 109.5 . . ?
H39A C39 H39C 109.5 . . ?
H39B C39 H39C 109.5 . . ?
O9 C37A H37A 108.3 . . ?
O9 C37A C38A 110.1(14) . . ?
O9 C37A C39A 110.2(16) . . ?
C38A C37A H37A 108.3 . . ?
C39A C37A H37A 108.3 . . ?
C39A C37A C38A 111.7(19) . . ?
C37A C38A H38D 109.5 . . ?
C37A C38A H38E 109.5 . . ?
C37A C38A H38F 109.5 . . ?
H38D C38A H38E 109.5 . . ?
H38D C38A H38F 109.5 . . ?
H38E C38A H38F 109.5 . . ?
C37A C39A H39D 109.5 . . ?
C37A C39A H39E 109.5 . . ?
C37A C39A H39F 109.5 . . ?
H39D C39A H39E 109.5 . . ?
H39D C39A H39F 109.5 . . ?
H39E C39A H39F 109.5 . . ?
N2 Dy1 N1 94.86(9) . . ?
N2 Dy1 N3 173.83(9) . . ?
N3 Dy1 N1 86.92(8) . . ?
O1 Dy1 N1 162.43(8) . . ?
O1 Dy1 N2 102.63(9) . . ?
O1 Dy1 N3 75.86(8) . . ?
O1 Dy1 O4 81.84(8) . . ?
O1 Dy1 O11 147.48(8) . . ?
O1 Dy1 O12 148.91(8) . . ?
O1 Dy1 O14 128.47(8) . . ?
O1 Dy1 O15 76.92(8) . . ?
O1 Dy1 O17 80.49(8) . . ?
O1 Dy1 O18 75.53(8) . . ?
O4 Dy1 N1 98.57(8) . . ?
O4 Dy1 N2 83.78(9) . . ?
O4 Dy1 N3 101.82(7) . . ?
O4 Dy1 O11 73.13(8) . . ?
O4 Dy1 O12 124.23(8) . . ?
O4 Dy1 O14 88.86(8) . . ?
O4 Dy1 O15 77.45(8) . . ?
O4 Dy1 O17 77.32(7) . . ?
O4 Dy1 O18 126.38(7) . . ?
O7 Dy1 N1 99.61(8) . . ?
O7 Dy1 N2 74.03(9) . . ?
O7 Dy1 N3 99.86(7) . . ?
O7 Dy1 O1 86.99(8) . . ?
O7 Dy1 O4 152.30(8) . . ?
O7 Dy1 O11 124.39(8) . . ?
O7 Dy1 O12 75.83(8) . . ?
O7 Dy1 O14 78.41(8) . . ?
O7 Dy1 O15 75.35(8) . . ?
O7 Dy1 O17 125.73(7) . . ?
O7 Dy1 O18 74.17(7) . . ?
O11 Dy1 N1 25.64(8) . . ?
O11 Dy1 N2 95.08(10) . . ?
O11 Dy1 N3 89.09(8) . . ?
O11 Dy1 O18 102.88(8) . . ?
O12 Dy1 N1 25.67(8) . . ?
O12 Dy1 N2 97.34(9) . . ?
O12 Dy1 N3 81.73(8) . . ?
O12 Dy1 O11 51.16(8) . . ?
O12 Dy1 O15 121.80(8) . . ?
O12 Dy1 O18 74.93(9) . . ?
O14 Dy1 N1 69.04(8) . . ?
O14 Dy1 N2 25.84(9) . . ?
O14 Dy1 N3 155.02(8) . . ?
O14 Dy1 O11 72.31(9) . . ?
O14 Dy1 O12 73.65(9) . . ?
O14 Dy1 O15 51.63(8) . . ?
O14 Dy1 O17 146.12(8) . . ?
O14 Dy1 O18 142.33(8) . . ?
O15 Dy1 N1 120.44(8) . . ?
O15 Dy1 N2 25.85(9) . . ?
O15 Dy1 N3 152.57(8) . . ?
O15 Dy1 O11 116.19(9) . . ?
O15 Dy1 O18 139.55(9) . . ?
O17 Dy1 N1 82.47(8) . . ?
O17 Dy1 N2 160.25(9) . . ?
O17 Dy1 N3 25.88(7) . . ?
O17 Dy1 O11 74.10(8) . . ?
O17 Dy1 O12 88.70(8) . . ?
O17 Dy1 O15 148.12(8) . . ?
O17 Dy1 O18 51.56(7) . . ?
O18 Dy1 N1 90.51(8) . . ?
O18 Dy1 N2 148.20(9) . . ?
O18 Dy1 N3 25.70(7) . . ?
O10 N1 Dy1 173.1(2) . . ?
O10 N1 O11 121.4(3) . . ?
O10 N1 O12 123.1(3) . . ?
O11 N1 Dy1 58.16(15) . . ?
O11 N1 O12 115.5(3) . . ?
O12 N1 Dy1 57.86(15) . . ?
O13 N2 Dy1 174.8(3) . . ?
O13 N2 O14 121.9(4) . . ?
O13 N2 O15 122.2(4) . . ?
O14 N2 Dy1 57.56(16) . . ?
O15 N2 Dy1 58.62(16) . . ?
O15 N2 O14 116.0(3) . . ?
O16 N3 Dy1 176.8(2) . . ?
O16 N3 O17 121.9(2) . . ?
O16 N3 O18 122.1(3) . . ?
O17 N3 Dy1 57.53(14) . . ?
O18 N3 Dy1 58.58(14) . . ?
O18 N3 O17 116.0(2) . . ?
P1 O1 Dy1 156.34(14) . . ?
C8 O2 P1 122.8(2) . . ?
C11 O3 P1 125.6(2) . . ?
P2 O4 Dy1 151.40(14) . . ?
P3 O7 Dy1 159.09(14) . . ?
C34 O8 P3 124.3(2) . . ?
N1 O11 Dy1 96.20(18) . . ?
N1 O12 Dy1 96.48(17) . . ?
N2 O14 Dy1 96.60(19) . . ?
N2 O15 Dy1 95.5(2) . . ?
N3 O17 Dy1 96.59(16) . . ?
N3 O18 Dy1 95.72(16) . . ?
O1 P1 C1 112.31(14) . . ?
O1 P1 O2 113.83(14) . . ?
O1 P1 O3 113.81(13) . . ?
O2 P1 C1 103.80(15) . . ?
O3 P1 C1 109.78(14) . . ?
O3 P1 O2 102.45(13) . . ?
O6 P2 C14 106.8(8) . . ?
O6 P2 O5 102.5(7) . . ?
O6A P2 C14 114.1(13) . . ?
O4 P2 C14 112.10(14) . . ?
O4 P2 O6 116.3(6) . . ?
O4 P2 O6A 108.3(10) . . ?
O4 P2 O5 114.08(13) . . ?
O5 P2 C14 103.86(15) . . ?
O5 P2 O6A 104.2(11) . . ?
O9 P3 C27 103.89(15) . . ?
O9 P3 O8 104.50(13) . . ?
O7 P3 C27 112.74(13) . . ?
O7 P3 O9 113.72(13) . . ?
O7 P3 O8 112.00(13) . . ?
O8 P3 C27 109.38(15) . . ?
C21 O5 P2 126.8(7) . . ?
C21A O5 P2 122.9(7) . . ?
O5 C21 H21 108.7 . . ?
O5 C21 C22 107.5(9) . . ?
C22 C21 H21 108.7 . . ?
C23 C21 O5 109.3(12) . . ?
C23 C21 H21 108.7 . . ?
C23 C21 C22 113.7(12) . . ?
C21 C22 H22A 109.5 . . ?
C21 C22 H22B 109.5 . . ?
C21 C22 H22C 109.5 . . ?
H22A C22 H22B 109.5 . . ?
H22A C22 H22C 109.5 . . ?
H22B C22 H22C 109.5 . . ?
C21 C23 H23A 109.5 . . ?
C21 C23 H23B 109.5 . . ?
C21 C23 H23C 109.5 . . ?
H23A C23 H23B 109.5 . . ?
H23A C23 H23C 109.5 . . ?
H23B C23 H23C 109.5 . . ?
O5 C21A H21A 108.3 . . ?
O5 C21A C22A 103.6(11) . . ?
C22A C21A H21A 108.3 . . ?
C23A C21A O5 112.6(11) . . ?
C23A C21A H21A 108.3 . . ?
C23A C21A C22A 115.3(13) . . ?
C21A C22A H22D 109.5 . . ?
C21A C22A H22E 109.5 . . ?
C21A C22A H22F 109.5 . . ?
H22D C22A H22E 109.5 . . ?
H22D C22A H22F 109.5 . . ?
H22E C22A H22F 109.5 . . ?
C21A C23A H23D 109.5 . . ?
C21A C23A H23E 109.5 . . ?
C21A C23A H23F 109.5 . . ?
H23D C23A H23E 109.5 . . ?
H23D C23A H23F 109.5 . . ?
H23E C23A H23F 109.5 . . ?

loop_
_geom_bond_atom_site_label_1
_geom_bond_atom_site_label_2
_geom_bond_distance
_geom_bond_site_symmetry_2
_geom_bond_publ_flag
C1 H1A 0.9900 . ?
C1 H1B 0.9900 . ?
C1 C2 1.502(4) . ?
C1 P1 1.785(3) . ?
C2 C3 1.371(5) . ?
C2 C7 1.383(5) . ?
C3 H3 0.9500 . ?
C3 C4 1.380(6) . ?
C4 H4 0.9500 . ?
C4 C5 1.355(9) . ?
C5 H5 0.9500 . ?
C5 C6 1.346(9) . ?
C6 H6 0.9500 . ?
C6 C7 1.384(7) . ?
C7 H7 0.9500 . ?
C8 H8 1.0000 . ?
C8 C9 1.469(6) . ?
C8 C10 1.487(5) . ?
C8 O2 1.463(4) . ?
C9 H9A 0.9800 . ?
C9 H9B 0.9800 . ?
C9 H9C 0.9800 . ?
C10 H10A 0.9800 . ?
C10 H10B 0.9800 . ?
C10 H10C 0.9800 . ?
C11 H11 1.0000 . ?
C11 C12 1.496(6) . ?
C11 C13 1.466(6) . ?
C11 O3 1.444(4) . ?
C12 H12A 0.9800 . ?
C12 H12B 0.9800 . ?
C12 H12C 0.9800 . ?
C13 H13A 0.9800 . ?
C13 H13B 0.9800 . ?
C13 H13C 0.9800 . ?
C14 H14A 0.9900 . ?
C14 H14B 0.9900 . ?
C14 C15 1.491(4) . ?
C14 P2 1.778(3) . ?
C15 C20 1.3900 . ?
C15 C16 1.3900 . ?
C20 H20 0.9500 . ?
C20 C19 1.3900 . ?
C19 H19 0.9500 . ?
C19 C18 1.3900 . ?
C18 H18 0.9500 . ?
C18 C17 1.3900 . ?
C17 H17 0.9500 . ?
C17 C16 1.3900 . ?
C16 H16 0.9500 . ?
O6 C24 1.465(10) . ?
O6 P2 1.54(2) . ?
C24 H24 1.0000 . ?
C24 C25 1.486(12) . ?
C24 C26 1.489(12) . ?
C25 H25A 0.9800 . ?
C25 H25B 0.9800 . ?
C25 H25C 0.9800 . ?
C26 H26A 0.9800 . ?
C26 H26B 0.9800 . ?
C26 H26C 0.9800 . ?
O6A C24A 1.468(14) . ?
O6A P2 1.60(3) . ?
C24A H24A 1.0000 . ?
C24A C25A 1.489(16) . ?
C24A C26A 1.489(15) . ?
C25A H25D 0.9800 . ?
C25A H25E 0.9800 . ?
C25A H25F 0.9800 . ?
C26A H26D 0.9800 . ?
C26A H26E 0.9800 . ?
C26A H26F 0.9800 . ?
C27 H27A 0.9900 . ?
C27 H27B 0.9900 . ?
C27 C28 1.507(4) . ?
C27 P3 1.778(3) . ?
C28 C29 1.356(5) . ?
C28 C33 1.361(5) . ?
C29 H29 0.9500 . ?
C29 C30 1.403(6) . ?
C30 H30 0.9500 . ?
C30 C31 1.367(7) . ?
C31 H31 0.9500 . ?
C31 C32 1.312(7) . ?
C32 H32 0.9500 . ?
C32 C33 1.379(6) . ?
C33 H33 0.9500 . ?
C34 H34 1.0000 . ?
C34 C35 1.492(6) . ?
C34 C36 1.457(6) . ?
C34 O8 1.466(4) . ?
C35 H35A 0.9800 . ?
C35 H35B 0.9800 . ?
C35 H35C 0.9800 . ?
C36 H36A 0.9800 . ?
C36 H36B 0.9800 . ?
C36 H36C 0.9800 . ?
O9 C37 1.458(8) . ?
O9 C37A 1.466(12) . ?
O9 P3 1.552(2) . ?
C37 H37 1.0000 . ?
C37 C38 1.486(12) . ?
C37 C39 1.473(12) . ?
C38 H38A 0.9800 . ?
C38 H38B 0.9800 . ?
C38 H38C 0.9800 . ?
C39 H39A 0.9800 . ?
C39 H39B 0.9800 . ?
C39 H39C 0.9800 . ?
C37A H37A 1.0000 . ?
C37A C38A 1.485(15) . ?
C37A C39A 1.468(16) . ?
C38A H38D 0.9800 . ?
C38A H38E 0.9800 . ?
C38A H38F 0.9800 . ?
C39A H39D 0.9800 . ?
C39A H39E 0.9800 . ?
C39A H39F 0.9800 . ?
Dy1 O1 2.286(2) . ?
Dy1 O4 2.318(2) . ?
Dy1 O7 2.2856(19) . ?
Dy1 O11 2.465(2) . ?
Dy1 O12 2.458(2) . ?
Dy1 O14 2.438(2) . ?
Dy1 O15 2.462(2) . ?
Dy1 O17 2.442(2) . ?
Dy1 O18 2.466(2) . ?
N1 O10 1.211(4) . ?
N1 O11 1.256(3) . ?
N1 O12 1.258(4) . ?
N2 O13 1.212(4) . ?
N2 O14 1.259(4) . ?
N2 O15 1.257(4) . ?
N3 O16 1.213(3) . ?
N3 O17 1.264(3) . ?
N3 O18 1.253(3) . ?
O1 P1 1.470(2) . ?
O2 P1 1.561(2) . ?
O3 P1 1.547(2) . ?
O4 P2 1.479(2) . ?
O7 P3 1.479(2) . ?
O8 P3 1.560(2) . ?
P2 O5 1.555(2) . ?
O5 C21 1.476(9) . ?
O5 C21A 1.457(11) . ?
C21 H21 1.0000 . ?
C21 C22 1.518(15) . ?
C21 C23 1.45(2) . ?
C22 H22A 0.9800 . ?
C22 H22B 0.9800 . ?
C22 H22C 0.9800 . ?
C23 H23A 0.9800 . ?
C23 H23B 0.9800 . ?
C23 H23C 0.9800 . ?
C21A H21A 1.0000 . ?
C21A C22A 1.518(17) . ?
C21A C23A 1.42(2) . ?
C22A H22D 0.9800 . ?
C22A H22E 0.9800 . ?
C22A H22F 0.9800 . ?
C23A H23D 0.9800 . ?
C23A H23E 0.9800 . ?
C23A H23F 0.9800 . ?
